data_4080329
loop_
_publ_author_name
'Carmona, Daniel'
'Ferrer, Joaquina'
'Garc\?\'ia, N\'estor'
'Ram\'irez, Paola'
'Lahoz, Fernando J.'
'Garc\?\'ia-Ordu\~na, Pilar'
'Oro, Luis A.'

_publ_section_title
;
 Diastereoselective Synthesis of Chiral Octahedral Iridium(III)
 Phosphano--Oxazoline Complexes
;
_journal_issue 6
_journal_name_full Organometallics
_journal_page_first 1595
_journal_paper_doi 10.1021/om301088x
_journal_volume 32
_journal_year 2013
_chemical_absolute_configuration rmad
_chemical_formula_moiety 'C36 H37 Cl2 Ir N O P,3(C H Cl3)'
_chemical_formula_sum 'C39 H40 Cl11 Ir N O P'
_chemical_formula_weight 1151.84
_chemical_name_systematic
;
 ?
;
_space_group_IT_number 19
_symmetry_cell_setting orthorhombic
_symmetry_space_group_name_Hall 'P 2ac 2ab'
_symmetry_space_group_name_H-M 'P 21 21 21'
_atom_sites_solution_hydrogens geom
_atom_sites_solution_primary direct
_atom_sites_solution_secondary difmap
_audit_creation_method SHELXL-97
_cell_angle_alpha 90.00
_cell_angle_beta 90.00
_cell_angle_gamma 90.00
_cell_formula_units_Z 4
_cell_length_a 10.1923(8)
_cell_length_b 16.5294(12)
_cell_length_c 26.1084(19)
_cell_measurement_reflns_used 6045
_cell_measurement_temperature 100(2)
_cell_measurement_theta_max 28.76
_cell_measurement_theta_min 2.27
_cell_volume 4398.6(6)
_computing_cell_refinement 'SAINT+ v. 6.01 (Bruker AXS, 2000)'
_computing_data_collection 'SMART v. 5.611 (Bruker AXS, 2000)'
_computing_data_reduction 'SAINT+ v. 6.01 (Bruker AXS, 2000)'
_computing_molecular_graphics 'XP program, SHELXTL v6.10,Bruker2000'
_computing_publication_material 'XCIF program, SHELXTLv6.10,BrukerAXS'
_computing_structure_refinement 'SHELXL-97 (Sheldrick, 2008)'
_computing_structure_solution 'SHELXS-97 (Sheldrick, 1997)'
_diffrn_ambient_temperature 100(2)
_diffrn_detector_area_resol_mean 8.26
_diffrn_measured_fraction_theta_full 0.997
_diffrn_measured_fraction_theta_max 0.939
_diffrn_measurement_device_type 'Bruker SMART APEX CCD system'
_diffrn_measurement_method '\w rotations with narrow frames'
_diffrn_radiation_monochromator graphite
_diffrn_radiation_source 'fine-focus sealed tube'
_diffrn_radiation_type MoK\a
_diffrn_radiation_wavelength 0.71073
_diffrn_reflns_av_R_equivalents 0.0336
_diffrn_reflns_av_sigmaI/netI 0.0420
_diffrn_reflns_limit_h_max 13
_diffrn_reflns_limit_h_min -13
_diffrn_reflns_limit_k_max 13
_diffrn_reflns_limit_k_min -22
_diffrn_reflns_limit_l_max 33
_diffrn_reflns_limit_l_min -30
_diffrn_reflns_number 29519
_diffrn_reflns_theta_full 27.50
_diffrn_reflns_theta_max 28.76
_diffrn_reflns_theta_min 1.56
_diffrn_standards_decay_% 'no decay'
_exptl_absorpt_coefficient_mu 3.773
_exptl_absorpt_correction_T_max 0.5664
_exptl_absorpt_correction_T_min 0.4075
_exptl_absorpt_correction_type multi-scan
_exptl_absorpt_process_details
; 
 SADABS: Area-Detector Absorption Correction. (1999)  Bruker-AXS 
 within SAINT+ package, v. 6.01.  
;
_exptl_crystal_colour yellow
_exptl_crystal_density_diffrn 1.739
_exptl_crystal_density_method 'not measured'
_exptl_crystal_description prism
_exptl_crystal_F_000 2272
_exptl_crystal_size_max 0.29
_exptl_crystal_size_mid 0.25
_exptl_crystal_size_min 0.17
_refine_diff_density_max 1.951
_refine_diff_density_min -2.081
_refine_diff_density_rms 0.174
_refine_ls_abs_structure_details 'Flack H D (1983), Acta Cryst. A39, 876-881'
_refine_ls_abs_structure_Flack 0.015(8)
_refine_ls_extinction_method none
_refine_ls_goodness_of_fit_ref 1.071
_refine_ls_hydrogen_treatment constr
_refine_ls_matrix_type full
_refine_ls_number_parameters 468
_refine_ls_number_reflns 10388
_refine_ls_number_restraints 12
_refine_ls_restrained_S_all 1.080
_refine_ls_R_factor_all 0.0499
_refine_ls_R_factor_gt 0.0467
_refine_ls_shift/su_max 0.002
_refine_ls_shift/su_mean 0.000
_refine_ls_structure_factor_coef Fsqd
_refine_ls_weighting_details 'calc w=1/[\s^2^(Fo^2^)+(0.0563P)^2^+25.2145P] where P=(Fo^2^+2Fc^2^)/3'
_refine_ls_weighting_scheme calc
_refine_ls_wR_factor_gt 0.1147
_refine_ls_wR_factor_ref 0.1165
_reflns_number_gt 9831
_reflns_number_total 10388
_reflns_threshold_expression >2sigma(I)
_cod_data_source_file om301088x_si_001.cif
_cod_data_source_block cmpnd_3
_cod_depositor_comments
;
The following automatic conversions were performed:

'_symmetry_cell_setting' value 'Orthorhombic' changed to
'orthorhombic' according to
/home/saulius/struct/CIF-dictionaries/cif_core.dic dictionary named
'cif_core.dic' version 2.4.2 from 2011-04-26.

Automatic conversion script
Id: cif_fix_values 1891 2012-01-12 08:04:46Z andrius 
;
_cod_original_sg_symbol_H-M 'P 212121'
_cod_database_code 4080329

loop_
_symmetry_equiv_pos_as_xyz
'x, y, z'
'-x+1/2, -y, z+1/2'
'-x, y+1/2, -z+1/2'
'x+1/2, -y+1/2, -z'

loop_
_atom_site_label
_atom_site_type_symbol
_atom_site_fract_x
_atom_site_fract_y
_atom_site_fract_z
_atom_site_U_iso_or_equiv
_atom_site_adp_type
_atom_site_occupancy
_atom_site_symmetry_multiplicity
_atom_site_calc_flag
_atom_site_refinement_flags
_atom_site_disorder_assembly
_atom_site_disorder_group
Ir Ir 0.59802(2) 0.013716(15) 0.960190(10) 0.01610(7) Uani 1 1 d . . .
Cl1 Cl 0.47419(18) 0.12361(11) 0.91528(7) 0.0217(3) Uani 1 1 d . . .
Cl2 Cl 0.79068(18) 0.05102(11) 0.91076(7) 0.0236(3) Uani 1 1 d . . .
P P 0.42760(15) -0.01035(12) 1.01168(6) 0.0170(3) Uani 1 1 d . . .
O O 0.6418(5) 0.2004(3) 1.0714(2) 0.0255(12) Uani 1 1 d . . .
N N 0.6538(6) 0.1003(4) 1.0144(2) 0.0166(11) Uani 1 1 d . . .
C1 C 0.5252(8) -0.0619(4) 0.8964(3) 0.0239(15) Uani 1 1 d . B .
H1 H 0.4403 -0.0646 0.8910 0.029 Uiso 1 1 d R . .
C2 C 0.5945(9) -0.1114(4) 0.9297(3) 0.0228(14) Uani 1 1 d . . .
H2 H 0.5745 -0.1435 0.9598 0.027 Uiso 1 1 d R . .
C3 C 0.7273(9) -0.1486(5) 0.9172(4) 0.0314(18) Uani 1 1 d . B .
H3A H 0.7772 -0.1569 0.9493 0.038 Uiso 1 1 calc R . .
H3B H 0.7777 -0.1108 0.8953 0.038 Uiso 1 1 calc R . .
C4 C 0.7125(9) -0.2298(5) 0.8893(3) 0.0315(18) Uani 1 1 d . . .
H4A H 0.7993 -0.2567 0.8888 0.038 Uiso 1 1 calc R A 1
H4B H 0.6528 -0.2644 0.9097 0.038 Uiso 1 1 calc R A 1
C5A C 0.6624(16) -0.2270(9) 0.8364(5) 0.036(3) Uiso 0.72(2) 1 d P B 1
H5A1 H 0.6743 -0.2813 0.8210 0.043 Uiso 0.72(2) 1 calc PR B 1
H5A2 H 0.7182 -0.1890 0.8167 0.043 Uiso 0.72(2) 1 calc PR B 1
C6A C 0.5198(15) -0.2021(9) 0.8286(6) 0.045(4) Uiso 0.72(2) 1 d P B 1
H6A1 H 0.4729 -0.2100 0.8615 0.054 Uiso 0.72(2) 1 calc PR B 1
H6A2 H 0.4801 -0.2394 0.8034 0.054 Uiso 0.72(2) 1 calc PR B 1
C7A C 0.4940(18) -0.1128(9) 0.8100(6) 0.040(3) Uiso 0.72(2) 1 d P B 1
H7A1 H 0.3983 -0.1024 0.8109 0.048 Uiso 0.72(2) 1 calc PR B 1
H7A2 H 0.5228 -0.1080 0.7739 0.048 Uiso 0.72(2) 1 calc PR B 1
C5B C 0.601(3) -0.2281(14) 0.8394(9) 0.017(5) Uiso 0.28(2) 1 d P B 2
H5B1 H 0.6013 -0.2823 0.8232 0.020 Uiso 0.28(2) 1 calc PR B 2
H5B2 H 0.5127 -0.2197 0.8542 0.020 Uiso 0.28(2) 1 calc PR B 2
C6B C 0.621(3) -0.164(2) 0.7963(13) 0.038(9) Uiso 0.28(2) 1 d P B 2
H6B1 H 0.7132 -0.1447 0.7971 0.046 Uiso 0.28(2) 1 calc PR B 2
H6B2 H 0.6057 -0.1897 0.7626 0.046 Uiso 0.28(2) 1 calc PR B 2
C7B C 0.539(3) -0.0995(16) 0.8018(10) 0.017(6) Uiso 0.28(2) 1 d P B 2
H7B1 H 0.4486 -0.1206 0.8067 0.021 Uiso 0.28(2) 1 calc PR B 2
H7B2 H 0.5392 -0.0685 0.7694 0.021 Uiso 0.28(2) 1 calc PR B 2
C8 C 0.5662(9) -0.0445(6) 0.8429(3) 0.0335(19) Uani 1 1 d . . .
H8A H 0.6627 -0.0485 0.8392 0.040 Uiso 1 1 calc R B 1
H8B H 0.5376 0.0102 0.8323 0.040 Uiso 1 1 calc R B 1
C27 C 0.2944(8) -0.0720(4) 0.9842(3) 0.0220(14) Uani 1 1 d . . .
C28 C 0.2876(8) -0.1549(5) 0.9955(3) 0.0263(16) Uani 1 1 d . . .
H28 H 0.3438 -0.1780 1.0206 0.032 Uiso 1 1 calc R . .
C29 C 0.1981(9) -0.2022(5) 0.9696(3) 0.0332(19) Uani 1 1 d . . .
H29 H 0.1945 -0.2586 0.9764 0.040 Uiso 1 1 calc R . .
C30 C 0.1146(9) -0.1694(5) 0.9344(3) 0.0334(19) Uani 1 1 d . . .
H30 H 0.0529 -0.2029 0.9173 0.040 Uiso 1 1 calc R . .
C31 C 0.1196(8) -0.0863(5) 0.9235(3) 0.0322(18) Uani 1 1 d . . .
H31 H 0.0591 -0.0635 0.8999 0.039 Uiso 1 1 calc R . .
C32 C 0.2135(8) -0.0365(5) 0.9473(3) 0.0301(18) Uani 1 1 d . . .
H32 H 0.2216 0.0191 0.9386 0.036 Uiso 1 1 calc R . .
C33 C 0.4623(8) -0.0577(4) 1.0731(3) 0.0197(14) Uani 1 1 d . . .
C34 C 0.5828(8) -0.0880(5) 1.0863(3) 0.0266(16) Uani 1 1 d . . .
H34 H 0.6534 -0.0850 1.0626 0.032 Uiso 1 1 calc R . .
C35 C 0.6026(11) -0.1238(5) 1.1352(3) 0.0374(19) Uani 1 1 d . . .
H35 H 0.6861 -0.1454 1.1439 0.045 Uiso 1 1 calc R . .
C36 C 0.5016(10) -0.1274(6) 1.1701(3) 0.038(2) Uani 1 1 d . . .
H36 H 0.5149 -0.1515 1.2028 0.046 Uiso 1 1 calc R . .
C37 C 0.3778(9) -0.0948(5) 1.1569(3) 0.0332(19) Uani 1 1 d . . .
H37 H 0.3083 -0.0961 1.1811 0.040 Uiso 1 1 calc R . .
C38 C 0.3568(8) -0.0615(5) 1.1098(3) 0.0283(17) Uani 1 1 d . . .
H38 H 0.2727 -0.0407 1.1012 0.034 Uiso 1 1 calc R . .
C39 C 0.3541(7) 0.0858(4) 1.0314(3) 0.0195(14) Uani 1 1 d . . .
C40 C 0.2181(7) 0.0969(4) 1.0349(3) 0.0255(15) Uani 1 1 d . . .
H40 H 0.1606 0.0539 1.0261 0.031 Uiso 1 1 calc R . .
C41 C 0.1674(7) 0.1691(5) 1.0510(3) 0.0311(19) Uani 1 1 d . . .
H41 H 0.0749 0.1750 1.0534 0.037 Uiso 1 1 calc R . .
C42 C 0.2463(8) 0.2334(5) 1.0640(3) 0.0266(16) Uani 1 1 d . . .
H42 H 0.2092 0.2834 1.0745 0.032 Uiso 1 1 calc R . .
C43 C 0.3816(7) 0.2235(4) 1.0613(3) 0.0213(14) Uani 1 1 d . . .
H43 H 0.4374 0.2667 1.0714 0.026 Uiso 1 1 calc R . .
C44 C 0.4366(6) 0.1516(4) 1.0440(3) 0.0201(13) Uani 1 1 d . . .
C45 C 0.5812(6) 0.1481(4) 1.0413(3) 0.0207(13) Uani 1 1 d . . .
C46 C 0.7831(8) 0.1854(5) 1.0676(3) 0.0278(17) Uani 1 1 d . . .
H46 H 0.8315 0.2350 1.0566 0.033 Uiso 1 1 calc R . .
C47 C 0.8361(10) 0.1527(7) 1.1184(4) 0.043(2) Uani 1 1 d . . .
H47A H 0.9098 0.1863 1.1309 0.051 Uiso 1 1 calc R . .
H47B H 0.7664 0.1515 1.1448 0.051 Uiso 1 1 calc R . .
C48 C 0.8818(8) 0.0686(5) 1.1058(3) 0.0315(18) Uani 1 1 d . . .
C49 C 0.9446(9) 0.0127(7) 1.1371(4) 0.047(2) Uani 1 1 d . . .
H49 H 0.9593 0.0246 1.1723 0.057 Uiso 1 1 calc R . .
C50 C 0.9863(9) -0.0616(6) 1.1164(4) 0.044(2) Uani 1 1 d . . .
H50 H 1.0259 -0.1007 1.1381 0.052 Uiso 1 1 calc R . .
C51 C 0.9709(8) -0.0784(6) 1.0658(4) 0.035(2) Uani 1 1 d . . .
H51 H 1.0015 -0.1283 1.0523 0.042 Uiso 1 1 calc R . .
C52 C 0.9104(7) -0.0226(4) 1.0340(3) 0.0303(16) Uani 1 1 d . . .
H52 H 0.9013 -0.0336 0.9984 0.036 Uiso 1 1 calc R . .
C53 C 0.8631(6) 0.0491(5) 1.0542(3) 0.0214(15) Uani 1 1 d . . .
C54 C 0.7938(7) 0.1176(5) 1.0271(3) 0.0217(15) Uani 1 1 d . . .
H54 H 0.8438 0.1359 0.9963 0.026 Uiso 1 1 calc R . .
C57 C 0.7188(13) 0.3769(7) 0.1734(4) 0.055(3) Uani 1 1 d D . .
Cl3A Cl 0.6919(3) 0.2916(2) 0.21505(13) 0.0391(7) Uiso 0.803(4) 1 d P . .
Cl4A Cl 0.7597(3) 0.4616(2) 0.20805(13) 0.0508(8) Uiso 0.803(4) 1 d P . .
Cl5A Cl 0.5745(4) 0.3926(3) 0.13818(15) 0.0519(10) Uiso 0.803(4) 1 d P . .
Cl3B Cl 0.734(2) 0.3036(14) 0.2192(9) 0.077(2) Uiso 0.197(4) 1 d PD . .
Cl4B Cl 0.7971(19) 0.4803(12) 0.1726(7) 0.077(2) Uiso 0.197(4) 1 d PD . .
Cl5B Cl 0.597(2) 0.3792(14) 0.1263(9) 0.077(2) Uiso 0.197(4) 1 d PD . .
C58 C 0.1665(11) 0.3272(9) 0.1986(4) 0.059(3) Uani 1 1 d D . .
Cl6A Cl 0.3342(4) 0.3204(3) 0.20415(17) 0.0673(11) Uiso 0.803(4) 1 d P . .
Cl7A Cl 0.1056(6) 0.3787(3) 0.2518(2) 0.0891(14) Uiso 0.803(4) 1 d P . .
Cl8A Cl 0.1138(6) 0.2225(3) 0.19486(19) 0.0822(13) Uiso 0.803(4) 1 d P . .
Cl6B Cl 0.288(2) 0.2647(13) 0.2044(8) 0.077(2) Uiso 0.197(4) 1 d PD . .
Cl7B Cl 0.032(2) 0.3575(13) 0.2346(8) 0.077(2) Uiso 0.197(4) 1 d PD . .
Cl8B Cl 0.044(2) 0.2608(13) 0.1966(8) 0.077(2) Uiso 0.197(4) 1 d PD . .
C59 C 0.4989(16) 0.0736(8) 0.2375(5) 0.076(4) Uani 1 1 d D . .
Cl9A Cl 0.4741(4) 0.1174(3) 0.17757(16) 0.0614(10) Uiso 0.803(4) 1 d P . .
Cl10 Cl 0.4825(5) 0.1422(3) 0.28725(19) 0.0729(13) Uiso 0.803(4) 1 d P . .
Cl11 Cl 0.6746(6) 0.0457(4) 0.2391(2) 0.0895(16) Uiso 0.803(4) 1 d P . .
Cl9B Cl 0.5837(19) 0.0855(10) 0.1846(5) 0.077(2) Uiso 0.197(4) 1 d PD . .
Cl12 Cl 0.439(2) 0.1489(10) 0.2787(7) 0.077(2) Uiso 0.197(4) 1 d PD . .
Cl13 Cl 0.5740 -0.0012 0.2746 0.077(2) Uiso 0.197(4) 1 d PD . .
H H 0.6957 -0.0399 0.9941 0.07(4) Uiso 1 1 d . . .

loop_
_atom_site_aniso_label
_atom_site_aniso_U_11
_atom_site_aniso_U_22
_atom_site_aniso_U_33
_atom_site_aniso_U_23
_atom_site_aniso_U_13
_atom_site_aniso_U_12
Ir 0.01690(10) 0.01209(11) 0.01932(11) -0.00032(10) 0.00239(10) -0.00053(10)
Cl1 0.0245(8) 0.0171(8) 0.0235(9) 0.0007(6) -0.0020(7) 0.0014(6)
Cl2 0.0247(8) 0.0193(8) 0.0269(9) 0.0014(7) 0.0094(7) -0.0001(7)
P 0.0155(8) 0.0136(7) 0.0218(8) -0.0006(7) 0.0016(6) -0.0029(6)
O 0.021(3) 0.020(3) 0.035(3) -0.012(2) -0.001(2) -0.002(2)
N 0.020(3) 0.014(3) 0.015(3) 0.000(2) 0.000(2) 0.001(2)
C1 0.036(4) 0.013(3) 0.023(4) -0.006(3) -0.003(3) 0.002(3)
C2 0.033(4) 0.014(3) 0.021(3) -0.003(2) -0.003(3) -0.003(3)
C3 0.035(4) 0.018(4) 0.041(5) -0.002(3) 0.004(4) -0.001(3)
C4 0.042(5) 0.015(3) 0.038(5) -0.002(3) 0.007(4) 0.008(3)
C8 0.045(5) 0.032(4) 0.023(4) -0.004(3) 0.003(3) 0.006(4)
C27 0.027(4) 0.018(3) 0.021(3) -0.004(3) 0.006(3) -0.006(3)
C28 0.028(4) 0.021(4) 0.030(4) -0.002(3) -0.001(3) -0.009(3)
C29 0.043(5) 0.023(4) 0.033(5) -0.004(3) 0.003(4) -0.016(3)
C30 0.034(5) 0.035(4) 0.031(4) -0.005(3) 0.000(4) -0.016(4)
C31 0.023(4) 0.035(4) 0.038(4) -0.007(3) -0.005(3) -0.011(3)
C32 0.027(4) 0.037(5) 0.027(4) 0.004(3) -0.001(3) -0.003(3)
C33 0.030(4) 0.011(3) 0.018(3) -0.003(2) 0.004(3) -0.004(3)
C34 0.022(4) 0.025(4) 0.033(4) 0.007(3) 0.004(3) -0.001(3)
C35 0.038(4) 0.039(5) 0.036(4) 0.010(3) -0.010(4) -0.003(5)
C36 0.053(6) 0.039(5) 0.023(4) 0.006(4) -0.011(4) -0.014(4)
C37 0.034(5) 0.038(5) 0.028(4) -0.001(3) 0.005(3) -0.016(4)
C38 0.034(4) 0.028(4) 0.023(4) -0.006(3) 0.009(3) -0.009(3)
C39 0.017(3) 0.018(3) 0.024(4) -0.001(3) 0.004(3) -0.001(2)
C40 0.018(3) 0.023(3) 0.036(4) 0.003(3) 0.000(3) -0.006(3)
C41 0.015(3) 0.034(4) 0.044(5) -0.004(4) 0.007(3) -0.004(3)
C42 0.025(4) 0.022(4) 0.033(4) -0.001(3) 0.003(3) 0.006(3)
C43 0.020(4) 0.016(3) 0.028(3) -0.002(3) 0.004(3) -0.002(3)
C44 0.021(3) 0.016(3) 0.023(3) -0.001(3) 0.004(3) 0.000(2)
C45 0.018(3) 0.016(3) 0.028(3) -0.002(3) -0.002(3) -0.002(2)
C46 0.017(3) 0.026(4) 0.040(5) -0.012(3) 0.000(3) -0.002(3)
C47 0.038(5) 0.054(6) 0.036(5) -0.014(4) -0.006(4) 0.013(4)
C48 0.027(4) 0.040(5) 0.028(4) 0.008(3) 0.000(3) 0.004(3)
C49 0.040(5) 0.058(6) 0.044(5) 0.006(5) -0.012(4) 0.018(5)
C50 0.030(4) 0.046(6) 0.055(6) 0.022(5) 0.008(4) 0.022(4)
C51 0.017(4) 0.031(5) 0.056(6) 0.005(4) 0.002(4) 0.002(3)
C52 0.016(3) 0.027(4) 0.048(4) -0.003(4) -0.004(4) -0.005(3)
C53 0.012(3) 0.020(3) 0.031(4) 0.004(3) 0.006(2) -0.002(2)
C54 0.014(3) 0.026(4) 0.025(4) -0.004(3) 0.001(3) -0.004(3)
C57 0.059(7) 0.056(7) 0.049(6) 0.002(5) 0.005(5) 0.008(6)
C58 0.048(6) 0.088(10) 0.040(6) 0.003(6) -0.002(5) -0.008(6)
C59 0.116(13) 0.054(8) 0.060(8) 0.007(6) 0.002(8) -0.001(8)

loop_
_atom_type_symbol
_atom_type_description
_atom_type_scat_dispersion_real
_atom_type_scat_dispersion_imag
_atom_type_scat_source
C C 0.0033 0.0016 'International Tables Vol C Tables 4.2.6.8 and 6.1.1.4'
H H 0.0000 0.0000 'International Tables Vol C Tables 4.2.6.8 and 6.1.1.4'
N N 0.0061 0.0033 'International Tables Vol C Tables 4.2.6.8 and 6.1.1.4'
O O 0.0106 0.0060 'International Tables Vol C Tables 4.2.6.8 and 6.1.1.4'
P P 0.1023 0.0942 'International Tables Vol C Tables 4.2.6.8 and 6.1.1.4'
Cl Cl 0.1484 0.1585 'International Tables Vol C Tables 4.2.6.8 and 6.1.1.4'
Ir Ir -1.4442 7.9887 'International Tables Vol C Tables 4.2.6.8 and 6.1.1.4'

loop_
_geom_angle_atom_site_label_1
_geom_angle_atom_site_label_2
_geom_angle_atom_site_label_3
_geom_angle
N Ir C1 171.1(3)
N Ir C2 152.4(3)
C1 Ir C2 36.5(3)
N Ir P 85.74(17)
C1 Ir P 95.3(2)
C2 Ir P 92.1(2)
N Ir Cl2 88.06(17)
C1 Ir Cl2 90.8(2)
C2 Ir Cl2 93.4(2)
P Ir Cl2 173.81(7)
N Ir Cl1 87.54(16)
C1 Ir Cl1 83.6(2)
C2 Ir Cl1 120.1(2)
P Ir Cl1 91.09(6)
Cl2 Ir Cl1 88.54(6)
N Ir H 81.00
C1 Ir H 108.00
C2 Ir H 72.00
P Ir H 93.00
Cl2 Ir H 86.00
Cl1 Ir H 167.00
C33 P C39 101.9(3)
C33 P C27 104.4(3)
C39 P C27 106.7(3)
C33 P Ir 117.1(3)
C39 P Ir 109.4(2)
C27 P Ir 116.0(2)
C45 O C46 107.9(6)
C45 N C54 108.1(6)
C45 N Ir 129.2(5)
C54 N Ir 122.7(4)
C2 C1 C8 124.1(8)
C2 C1 Ir 71.9(4)
C8 C1 Ir 120.2(6)
C2 C1 H1 125.0
C8 C1 H1 97.8
Ir C1 H1 118.7
C1 C2 C3 123.8(7)
C1 C2 Ir 71.6(4)
C3 C2 Ir 116.1(5)
C1 C2 H2 136.3
C3 C2 H2 98.1
Ir C2 H2 103.0
C2 C3 C4 111.6(7)
C2 C3 H3A 109.3
C4 C3 H3A 109.3
C2 C3 H3B 109.3
C4 C3 H3B 109.3
H3A C3 H3B 108.0
C5A C4 C3 116.7(8)
C3 C4 C5B 114.0(10)
C5A C4 H4A 108.1
C3 C4 H4A 108.1
C5B C4 H4A 125.7
C5A C4 H4B 108.1
C3 C4 H4B 108.1
C5B C4 H4B 90.7
H4A C4 H4B 107.3
C4 C5A C6A 117.6(12)
C4 C5A H5A1 107.9
C6A C5A H5A1 107.9
C4 C5A H5A2 107.9
C6A C5A H5A2 107.9
H5A1 C5A H5A2 107.2
C5A C6A C7A 116.9(13)
C5A C6A H6A1 108.1
C7A C6A H6A1 108.1
C5A C6A H6A2 108.1
C7A C6A H6A2 108.1
H6A1 C6A H6A2 107.3
C6A C7A C8 114.7(11)
C6A C7A H7A1 108.6
C8 C7A H7A1 108.6
C6A C7A H7A2 108.6
C8 C7A H7A2 108.6
H7A1 C7A H7A2 107.6
C6B C5B C4 118(2)
C6B C5B H5B1 107.8
C4 C5B H5B1 107.8
C6B C5B H5B2 107.8
C4 C5B H5B2 107.8
H5B1 C5B H5B2 107.2
C7B C6B C5B 112(3)
C7B C6B H6B1 109.2
C5B C6B H6B1 109.2
C7B C6B H6B2 109.2
C5B C6B H6B2 109.2
H6B1 C6B H6B2 107.9
C6B C7B C8 117(2)
C6B C7B H7B1 108.1
C8 C7B H7B1 108.1
C6B C7B H7B2 108.1
C8 C7B H7B2 108.1
H7B1 C7B H7B2 107.3
C7B C8 C1 121.6(14)
C1 C8 C7A 103.8(9)
C7B C8 H8A 94.6
C1 C8 H8A 111.0
C7A C8 H8A 111.0
C7B C8 H8B 108.2
C1 C8 H8B 111.0
C7A C8 H8B 111.0
H8A C8 H8B 109.0
C32 C27 C28 121.7(7)
C32 C27 P 118.1(6)
C28 C27 P 119.6(6)
C29 C28 C27 118.9(8)
C29 C28 H28 120.5
C27 C28 H28 120.5
C30 C29 C28 121.1(8)
C30 C29 H29 119.4
C28 C29 H29 119.4
C29 C30 C31 120.2(8)
C29 C30 H30 119.9
C31 C30 H30 119.9
C30 C31 C32 120.5(8)
C30 C31 H31 119.8
C32 C31 H31 119.8
C27 C32 C31 117.4(8)
C27 C32 H32 121.3
C31 C32 H32 121.3
C34 C33 C38 119.2(7)
C34 C33 P 123.5(6)
C38 C33 P 117.3(6)
C33 C34 C35 120.3(8)
C33 C34 H34 119.9
C35 C34 H34 119.9
C36 C35 C34 120.4(9)
C36 C35 H35 119.8
C34 C35 H35 119.8
C35 C36 C37 119.3(8)
C35 C36 H36 120.4
C37 C36 H36 120.4
C38 C37 C36 121.0(8)
C38 C37 H37 119.5
C36 C37 H37 119.5
C37 C38 C33 119.9(8)
C37 C38 H38 120.1
C33 C38 H38 120.1
C40 C39 C44 118.2(7)
C40 C39 P 122.5(6)
C44 C39 P 119.3(5)
C41 C40 C39 120.5(7)
C41 C40 H40 119.7
C39 C40 H40 119.7
C40 C41 C42 122.0(7)
C40 C41 H41 119.0
C42 C41 H41 119.0
C41 C42 C43 118.5(7)
C41 C42 H42 120.8
C43 C42 H42 120.8
C44 C43 C42 121.2(7)
C44 C43 H43 119.4
C42 C43 H43 119.4
C43 C44 C39 119.5(6)
C43 C44 C45 116.9(6)
C39 C44 C45 123.6(6)
N C45 O 117.2(6)
N C45 C44 128.5(7)
O C45 C44 114.3(6)
O C46 C47 110.4(7)
O C46 C54 103.8(6)
C47 C46 C54 108.2(7)
O C46 H46 111.4
C47 C46 H46 111.4
C54 C46 H46 111.4
C48 C47 C46 104.3(7)
C48 C47 H47A 110.9
C46 C47 H47A 110.9
C48 C47 H47B 110.9
C46 C47 H47B 110.9
H47A C47 H47B 108.9
C49 C48 C53 118.4(9)
C49 C48 C47 129.0(9)
C53 C48 C47 112.4(7)
C48 C49 C50 119.6(9)
C48 C49 H49 120.2
C50 C49 H49 120.2
C51 C50 C49 121.1(9)
C51 C50 H50 119.4
C49 C50 H50 119.4
C50 C51 C52 119.9(9)
C50 C51 H51 120.0
C52 C51 H51 120.0
C53 C52 C51 119.7(8)
C53 C52 H52 120.1
C51 C52 H52 120.1
C52 C53 C48 121.1(7)
C52 C53 C54 128.8(7)
C48 C53 C54 110.0(7)
N C54 C53 114.1(6)
N C54 C46 102.9(6)
C53 C54 C46 104.9(6)
N C54 H54 111.5
C53 C54 H54 111.5
C46 C54 H54 111.5
Cl3B C57 Cl5B 125.0(14)
Cl4A C57 Cl5A 111.1(7)
Cl4A C57 Cl3A 111.0(6)
Cl5A C57 Cl3A 107.7(7)
Cl3B C57 Cl4B 127.7(12)
Cl5B C57 Cl4B 105.8(11)
Cl6B C58 Cl8B 98.9(13)
Cl6B C58 Cl7B 137.4(13)
Cl8B C58 Cl7B 67.3(12)
Cl6A C58 Cl7A 108.6(7)
Cl6A C58 Cl8A 103.7(8)
Cl7A C58 Cl8A 113.8(7)
C58 Cl7B Cl8B 54.5(9)
C58 Cl8B Cl7B 58.2(10)
Cl9B C59 Cl10 127.1(11)
Cl10 C59 Cl9A 112.8(7)
Cl9B C59 Cl13 108.7(10)
Cl10 C59 Cl13 95.1(6)
Cl9A C59 Cl13 148.8(8)
Cl9B C59 Cl12 128.0(11)
Cl9A C59 Cl12 101.9(9)
Cl13 C59 Cl12 108.3(9)
Cl9B C59 Cl11 62.5(8)
Cl10 C59 Cl11 103.9(9)
Cl9A C59 Cl11 105.3(7)
Cl13 C59 Cl11 52.2(4)
Cl12 C59 Cl11 120.2(12)
Cl12 Cl10 C59 84.2(19)
Cl13 Cl11 Cl9B 107.8(6)
Cl13 Cl11 C59 60.6(4)
Cl9B Cl11 C59 53.1(6)
C59 Cl9B Cl11 64.4(7)
Cl10 Cl12 C59 78.9(18)
Cl11 Cl13 C59 67.2(5)

loop_
_geom_bond_atom_site_label_1
_geom_bond_atom_site_label_2
_geom_bond_distance
Ir N 2.092(6)
Ir C1 2.212(7)
Ir C2 2.216(6)
Ir P 2.2322(16)
Ir Cl2 2.4293(17)
Ir Cl1 2.5034(18)
Ir H 1.600
P C33 1.820(7)
P C39 1.831(7)
P C27 1.842(8)
O C45 1.322(8)
O C46 1.465(9)
N C45 1.289(9)
N C54 1.493(9)
C1 C2 1.387(11)
C1 C8 1.486(11)
C1 H1 0.8780
C2 C3 1.522(12)
C2 H2 0.9697
C3 C4 1.535(11)
C3 H3A 0.9900
C3 H3B 0.9900
C4 C5A 1.474(16)
C4 C5B 1.73(3)
C4 H4A 0.9900
C4 H4B 0.9900
C5A C6A 1.52(2)
C5A H5A1 0.9900
C5A H5A2 0.9900
C6A C7A 1.58(2)
C6A H6A1 0.9900
C6A H6A2 0.9900
C7A C8 1.598(18)
C7A H7A1 0.9900
C7A H7A2 0.9900
C5B C6B 1.56(4)
C5B H5B1 0.9900
C5B H5B2 0.9900
C6B C7B 1.37(4)
C6B H6B1 0.9900
C6B H6B2 0.9900
C7B C8 1.43(3)
C7B H7B1 0.9900
C7B H7B2 0.9900
C8 H8A 0.9900
C8 H8B 0.9900
C27 C32 1.398(11)
C27 C28 1.403(11)
C28 C29 1.379(11)
C28 H28 0.9500
C29 C30 1.365(13)
C29 H29 0.9500
C30 C31 1.404(12)
C30 H30 0.9500
C31 C32 1.407(11)
C31 H31 0.9500
C32 H32 0.9500
C33 C34 1.369(11)
C33 C38 1.442(10)
C34 C35 1.424(11)
C34 H34 0.9500
C35 C36 1.376(14)
C35 H35 0.9500
C36 C37 1.415(14)
C36 H36 0.9500
C37 C38 1.364(12)
C37 H37 0.9500
C38 H38 0.9500
C39 C40 1.401(10)
C39 C44 1.414(10)
C40 C41 1.367(11)
C40 H40 0.9500
C41 C42 1.375(12)
C41 H41 0.9500
C42 C43 1.390(10)
C42 H42 0.9500
C43 C44 1.390(10)
C43 H43 0.9500
C44 C45 1.477(9)
C46 C47 1.530(13)
C46 C54 1.543(10)
C46 H46 1.0000
C47 C48 1.501(13)
C47 H47A 0.9900
C47 H47B 0.9900
C48 C49 1.390(12)
C48 C53 1.399(11)
C49 C50 1.409(15)
C49 H49 0.9500
C50 C51 1.358(14)
C50 H50 0.9500
C51 C52 1.386(12)
C51 H51 0.9500
C52 C53 1.385(11)
C52 H52 0.9500
C53 C54 1.509(10)
C54 H54 1.0000
C57 Cl3B 1.71(2)
C57 Cl4A 1.718(13)
C57 Cl5B 1.75(2)
C57 Cl5A 1.754(13)
C57 Cl3A 1.801(12)
C57 Cl4B 1.89(2)
Cl4A Cl4B 1.046(19)
C58 Cl6B 1.62(2)
C58 Cl8B 1.67(2)
C58 Cl6A 1.719(13)
C58 Cl7B 1.74(2)
C58 Cl7A 1.743(14)
C58 Cl8A 1.815(15)
Cl6A Cl6B 1.04(2)
Cl7A Cl7B 0.94(2)
Cl8A Cl8B 0.95(2)
Cl8A Cl6B 1.92(2)
Cl7B Cl8B 1.89(3)
C59 Cl9B 1.641(14)
C59 Cl10 1.733(14)
C59 Cl9A 1.741(12)
C59 Cl13 1.749(12)
C59 Cl12 1.756(14)
C59 Cl11 1.849(16)
Cl9A Cl9B 1.249(19)
Cl10 Cl12 0.51(2)
Cl11 Cl13 1.586(6)
Cl11 Cl9B 1.820(18)

loop_
_geom_torsion_atom_site_label_1
_geom_torsion_atom_site_label_2
_geom_torsion_atom_site_label_3
_geom_torsion_atom_site_label_4
_geom_torsion
N Ir P C33 -68.8(3)
C1 Ir P C33 120.1(3)
C2 Ir P C33 83.6(3)
Cl1 Ir P C33 -156.3(3)
N Ir P C39 46.4(3)
C1 Ir P C39 -124.7(3)
C2 Ir P C39 -161.2(3)
Cl1 Ir P C39 -41.0(3)
N Ir P C27 167.1(3)
C1 Ir P C27 -4.0(3)
C2 Ir P C27 -40.4(4)
Cl1 Ir P C27 79.7(3)
C2 Ir N C45 -123.4(7)
P Ir N C45 -37.0(6)
Cl2 Ir N C45 142.9(6)
Cl1 Ir N C45 54.3(6)
C2 Ir N C54 58.1(8)
P Ir N C54 144.6(5)
Cl2 Ir N C54 -35.5(5)
Cl1 Ir N C54 -124.1(5)
P Ir C1 C2 -86.5(5)
Cl2 Ir C1 C2 94.6(5)
Cl1 Ir C1 C2 -177.0(5)
C2 Ir C1 C8 -119.5(9)
P Ir C1 C8 154.0(6)
Cl2 Ir C1 C8 -24.9(6)
Cl1 Ir C1 C8 63.5(6)
C8 C1 C2 C3 5.2(12)
Ir C1 C2 C3 -109.6(7)
C8 C1 C2 Ir 114.8(8)
N Ir C2 C1 -179.1(5)
P Ir C2 C1 95.9(5)
Cl2 Ir C2 C1 -86.8(5)
Cl1 Ir C2 C1 3.4(6)
N Ir C2 C3 -59.9(9)
C1 Ir C2 C3 119.3(8)
P Ir C2 C3 -144.8(5)
Cl2 Ir C2 C3 32.4(6)
Cl1 Ir C2 C3 122.7(5)
C1 C2 C3 C4 -87.3(9)
Ir C2 C3 C4 -171.8(5)
C2 C3 C4 C5A 70.0(12)
C2 C3 C4 C5B 47.1(14)
C3 C4 C5A C6A -68.7(15)
C5B C4 C5A C6A 19(2)
C4 C5A C6A C7A 102.3(15)
C5A C6A C7A C8 -51.0(18)
C5A C4 C5B C6B -47(3)
C3 C4 C5B C6B 56(2)
C4 C5B C6B C7B -102(3)
C5B C6B C7B C8 72(3)
C6B C7B C8 C1 -81(3)
C6B C7B C8 C7A -110(5)
C2 C1 C8 C7B 82.0(16)
Ir C1 C8 C7B 169.7(14)
C2 C1 C8 C7A 91.6(10)
Ir C1 C8 C7A 179.3(7)
C6A C7A C8 C7B 102(4)
C6A C7A C8 C1 -53.5(14)
C33 P C27 C32 157.0(6)
C39 P C27 C32 49.6(7)
Ir P C27 C32 -72.6(6)
C33 P C27 C28 -31.4(7)
C39 P C27 C28 -138.8(6)
Ir P C27 C28 99.0(6)
C32 C27 C28 C29 -0.4(12)
P C27 C28 C29 -171.7(6)
C27 C28 C29 C30 -1.6(13)
C28 C29 C30 C31 0.7(14)
C29 C30 C31 C32 2.2(13)
C28 C27 C32 C31 3.3(12)
P C27 C32 C31 174.7(6)
C30 C31 C32 C27 -4.1(12)
C39 P C33 C34 -127.8(6)
C27 P C33 C34 121.3(7)
Ir P C33 C34 -8.5(7)
C39 P C33 C38 50.8(6)
C27 P C33 C38 -60.1(6)
Ir P C33 C38 170.2(5)
C38 C33 C34 C35 1.0(11)
P C33 C34 C35 179.6(6)
C33 C34 C35 C36 -0.9(13)
C34 C35 C36 C37 -0.2(14)
C35 C36 C37 C38 1.3(14)
C36 C37 C38 C33 -1.2(12)
C34 C33 C38 C37 0.0(11)
P C33 C38 C37 -178.7(6)
C33 P C39 C40 -95.5(7)
C27 P C39 C40 13.6(8)
Ir P C39 C40 139.8(6)
C33 P C39 C44 83.8(6)
C27 P C39 C44 -167.0(6)
Ir P C39 C44 -40.8(6)
C44 C39 C40 C41 -1.1(12)
P C39 C40 C41 178.3(6)
C39 C40 C41 C42 0.4(14)
C40 C41 C42 C43 -1.1(13)
C41 C42 C43 C44 2.5(12)
C42 C43 C44 C39 -3.2(12)
C42 C43 C44 C45 178.3(7)
C40 C39 C44 C43 2.4(11)
P C39 C44 C43 -177.0(6)
C40 C39 C44 C45 -179.2(8)
P C39 C44 C45 1.4(11)
C54 N C45 O 1.7(9)
Ir N C45 O -176.9(5)
C54 N C45 C44 -176.8(7)
Ir N C45 C44 4.6(12)
C46 O C45 N -3.2(9)
C46 O C45 C44 175.5(7)
C43 C44 C45 N -158.7(8)
C39 C44 C45 N 22.8(13)
C43 C44 C45 O 22.7(10)
C39 C44 C45 O -155.7(7)
C45 O C46 C47 -112.6(8)
C45 O C46 C54 3.2(8)
O C46 C47 C48 115.5(7)
C54 C46 C47 C48 2.5(9)
C46 C47 C48 C49 176.4(9)
C46 C47 C48 C53 0.6(10)
C53 C48 C49 C50 -0.5(14)
C47 C48 C49 C50 -176.1(10)
C48 C49 C50 C51 2.6(15)
C49 C50 C51 C52 -1.6(14)
C50 C51 C52 C53 -1.5(12)
C51 C52 C53 C48 3.6(11)
C51 C52 C53 C54 -179.6(7)
C49 C48 C53 C52 -2.6(12)
C47 C48 C53 C52 173.7(7)
C49 C48 C53 C54 -179.9(8)
C47 C48 C53 C54 -3.6(10)
C45 N C54 C53 113.5(7)
Ir N C54 C53 -67.8(7)
C45 N C54 C46 0.5(8)
Ir N C54 C46 179.2(5)
C52 C53 C54 N 76.1(9)
C48 C53 C54 N -106.9(7)
C52 C53 C54 C46 -172.1(7)
C48 C53 C54 C46 5.0(8)
O C46 C54 N -2.1(8)
C47 C46 C54 N 115.1(7)
O C46 C54 C53 -121.8(6)
C47 C46 C54 C53 -4.5(8)
Cl3B C57 Cl4A Cl4B 147.3(15)
Cl5B C57 Cl4A Cl4B -69.2(16)
Cl5A C57 Cl4A Cl4B -80.5(13)
Cl3A C57 Cl4A Cl4B 159.7(13)
Cl3B C57 Cl4B Cl4A -42.1(18)
Cl5B C57 Cl4B Cl4A 124.2(14)
Cl5A C57 Cl4B Cl4A 109.5(11)
Cl3A C57 Cl4B Cl4A -31.2(19)
Cl8B C58 Cl6A Cl6B -0.3(18)
Cl7B C58 Cl6A Cl6B 109(2)
Cl7A C58 Cl6A Cl6B 116.7(14)
Cl8A C58 Cl6A Cl6B -4.6(13)
Cl6B C58 Cl7A Cl7B -132.3(19)
Cl8B C58 Cl7A Cl7B -29.1(16)
Cl6A C58 Cl7A Cl7B -169.9(16)
Cl8A C58 Cl7A Cl7B -55.0(15)
Cl6B C58 Cl8A Cl8B 171.3(17)
Cl6A C58 Cl8A Cl8B 174.2(15)
Cl7B C58 Cl8A Cl8B 31.1(16)
Cl7A C58 Cl8A Cl8B 56.4(15)
Cl8B C58 Cl8A Cl6B -171.3(17)
Cl6A C58 Cl8A Cl6B 2.9(8)
Cl7B C58 Cl8A Cl6B -140.3(12)
Cl7A C58 Cl8A Cl6B -114.9(11)
C58 Cl6A Cl6B Cl8A 6.3(18)
Cl8B C58 Cl6B Cl6A 179.8(13)
Cl7B C58 Cl6B Cl6A -114.3(19)
Cl7A C58 Cl6B Cl6A -79.5(14)
Cl8A C58 Cl6B Cl6A 175.2(13)
Cl8B C58 Cl6B Cl8A 4.6(9)
Cl6A C58 Cl6B Cl8A -175.2(13)
Cl7B C58 Cl6B Cl8A 70.5(18)
Cl7A C58 Cl6B Cl8A 105.3(10)
Cl8B Cl8A Cl6B Cl6A -16(3)
C58 Cl8A Cl6B Cl6A -7(2)
Cl8B Cl8A Cl6B C58 -8.8(17)
C58 Cl7A Cl7B Cl8B 29.9(15)
Cl6B C58 Cl7B Cl7A 70(2)
Cl8B C58 Cl7B Cl7A 148.2(17)
Cl6A C58 Cl7B Cl7A 15(2)
Cl8A C58 Cl7B Cl7A 131.3(13)
Cl6B C58 Cl7B Cl8B -78(2)
Cl6A C58 Cl7B Cl8B -133.5(18)
Cl7A C58 Cl7B Cl8B -148.2(17)
Cl8A C58 Cl7B Cl8B -17.0(9)
Cl6B Cl8A Cl8B C58 7.5(14)
C58 Cl8A Cl8B Cl7B -37.9(17)
Cl6B Cl8A Cl8B Cl7B -30(3)
Cl6B C58 Cl8B Cl8A -8.1(16)
Cl6A C58 Cl8B Cl8A -8(2)
Cl7B C58 Cl8B Cl8A -146.1(17)
Cl7A C58 Cl8B Cl8A -130.1(13)
Cl6B C58 Cl8B Cl7B 138.0(13)
Cl6A C58 Cl8B Cl7B 138.2(15)
Cl7A C58 Cl8B Cl7B 16.0(9)
Cl8A C58 Cl8B Cl7B 146.1(17)
Cl7A Cl7B Cl8B Cl8A 10(4)
C58 Cl7B Cl8B Cl8A 46(2)
Cl7A Cl7B Cl8B C58 -36.2(19)
Cl10 C59 Cl9A Cl9B 120.6(14)
Cl13 C59 Cl9A Cl9B -31(2)
Cl12 C59 Cl9A Cl9B 134.1(15)
Cl11 C59 Cl9A Cl9B 7.9(11)
Cl9B C59 Cl10 Cl12 99(3)
Cl9A C59 Cl10 Cl12 52(3)
Cl13 C59 Cl10 Cl12 -142(3)
Cl11 C59 Cl10 Cl12 165(3)
Cl9B C59 Cl11 Cl13 -149.4(9)
Cl10 C59 Cl11 Cl13 85.7(6)
Cl9A C59 Cl11 Cl13 -155.5(8)
Cl12 C59 Cl11 Cl13 90.5(10)
Cl10 C59 Cl11 Cl9B -124.9(11)
Cl9A C59 Cl11 Cl9B -6.1(8)
Cl13 C59 Cl11 Cl9B 149.4(9)
Cl12 C59 Cl11 Cl9B -120.0(13)
C59 Cl9A Cl9B Cl11 -11.3(15)
Cl10 C59 Cl9B Cl9A -84.5(14)
Cl13 C59 Cl9B Cl9A 163.5(10)
Cl12 C59 Cl9B Cl9A -63.2(18)
Cl11 C59 Cl9B Cl9A -171.4(12)
Cl10 C59 Cl9B Cl11 86.9(12)
Cl9A C59 Cl9B Cl11 171.4(12)
Cl13 C59 Cl9B Cl11 -25.1(8)
Cl12 C59 Cl9B Cl11 108.2(16)
Cl13 Cl11 Cl9B Cl9A 40(2)
C59 Cl11 Cl9B Cl9A 11.9(16)
Cl13 Cl11 Cl9B C59 27.7(8)
Cl9B C59 Cl12 Cl10 -94(3)
Cl9A C59 Cl12 Cl10 -132(3)
Cl13 C59 Cl12 Cl10 40(3)
Cl11 C59 Cl12 Cl10 -17(3)
Cl9B Cl11 Cl13 C59 -25.3(7)
Cl9B C59 Cl13 Cl11 28.5(9)
Cl10 C59 Cl13 Cl11 -103.6(8)
Cl9A C59 Cl13 Cl11 50.5(18)
Cl12 C59 Cl13 Cl11 -114.4(12)
